data_7239704
loop_
_publ_author_name
'Khandavilli, U. B. Rao'
'Yousuf, Mustafa'
'Schaller, Barbara E.'
'Steendam, Ren\'e R. E.'
'Keshavarz, Leila'
'McArdle, Patrick'
'Frawley, Patrick J.'

_publ_section_title
;
 Plastically bendable pregabalin multi-component systems with improved
 tabletability and compressibility
;
_journal_issue 3
_journal_name_full CrystEngComm
_journal_page_first 412
_journal_page_last 415
_journal_paper_doi 10.1039/C9CE01625B
_journal_volume 22
_journal_year 2020
_chemical_absolute_configuration unk
_chemical_formula_sum 'C15 H23 N O5'
_chemical_formula_weight 297.34
_space_group_crystal_system orthorhombic
_space_group_IT_number 18
_space_group_name_Hall 'P 2 2ab'
_space_group_name_H-M_alt 'P 21 21 2'
_atom_sites_solution_hydrogens geom
_audit_creation_method SHELXL-2018/3
_audit_update_record
;
2019-11-22 deposited with the CCDC.	2019-12-10 downloaded from the CCDC.
;
_cell_angle_alpha 90
_cell_angle_beta 90
_cell_angle_gamma 90
_cell_formula_units_Z 8
_cell_length_a 30.706(2)
_cell_length_b 9.6913(7)
_cell_length_c 11.0426(9)
_cell_measurement_reflns_used 1617
_cell_measurement_temperature 296.4(8)
_cell_measurement_theta_max 22.7720
_cell_measurement_theta_min 3.8410
_cell_volume 3286.1(4)
_computing_cell_refinement 'crysalispro 1.171.40.14e (rigaku od, 2018)'
_computing_data_collection 'crysalispro 1.171.40.14e (rigaku od, 2018)'
_computing_data_reduction 'crysalispro 1.171.40.14e (rigaku od, 2018)'
_computing_molecular_graphics 'ORTEX - P. McArdle, J.Appl.Cryst.,1995,28,65-65.'
_computing_publication_material 'Oscail - P. McArdle, J.Appl.Cryst.,2017,50,320-326.'
_computing_structure_refinement 'SHELXL-2018/3 (Sheldrick, 2018)'
_computing_structure_solution 'SHELXT 2018/2 (Sheldrick, 2018)'
_diffrn_ambient_temperature 296.4(8)
_diffrn_detector_area_resol_mean 16.1048
_diffrn_measured_fraction_theta_full 0.995
_diffrn_measured_fraction_theta_max 0.869
_diffrn_measurement_device_type 'xcalibur, sapphire3'
_diffrn_measurement_method '\w scans'
_diffrn_radiation_type MoK\a
_diffrn_radiation_wavelength 0.71073
_diffrn_reflns_av_R_equivalents 0.0330
_diffrn_reflns_av_unetI/netI 0.0806
_diffrn_reflns_Laue_measured_fraction_full 0.995
_diffrn_reflns_Laue_measured_fraction_max 0.869
_diffrn_reflns_limit_h_max 20
_diffrn_reflns_limit_h_min -41
_diffrn_reflns_limit_k_max 7
_diffrn_reflns_limit_k_min -13
_diffrn_reflns_limit_l_max 15
_diffrn_reflns_limit_l_min -8
_diffrn_reflns_number 10258
_diffrn_reflns_point_group_measured_fraction_full 0.924
_diffrn_reflns_point_group_measured_fraction_max 0.767
_diffrn_reflns_theta_full 25.242
_diffrn_reflns_theta_max 29.121
_diffrn_reflns_theta_min 3.750
_diffrn_source 'fine-focus sealed x-ray tube'
_exptl_absorpt_coefficient_mu 0.090
_exptl_absorpt_correction_T_max 1.00000
_exptl_absorpt_correction_T_min 0.55958
_exptl_absorpt_correction_type multi-scan
_exptl_absorpt_process_details
;
crysalispro 1.171.40.14e (rigaku oxford diffraction, 2018)
empirical absorption correction using spherical harmonics,
 implemented in scale3 abspack scaling algorithm.
;
_exptl_crystal_colour Colourless
_exptl_crystal_density_diffrn 1.202
_exptl_crystal_description Parallelepiped
_exptl_crystal_F_000 1280
_exptl_crystal_size_max 0.50
_exptl_crystal_size_mid 0.40
_exptl_crystal_size_min 0.10
_refine_diff_density_max 0.255
_refine_diff_density_min -0.213
_refine_diff_density_rms 0.041
_refine_ls_abs_structure_details
;
 Flack x determined using 877 quotients [(I+)-(I-)]/[(I+)+(I-)]
 (Parsons, Flack and Wagner, Acta Cryst. B69 (2013) 249-259).
;
_refine_ls_abs_structure_Flack -0.3(10)
_refine_ls_extinction_method none
_refine_ls_goodness_of_fit_ref 0.961
_refine_ls_hydrogen_treatment constr
_refine_ls_matrix_type full
_refine_ls_number_parameters 389
_refine_ls_number_reflns 6786
_refine_ls_number_restraints 255
_refine_ls_restrained_S_all 0.950
_refine_ls_R_factor_all 0.1443
_refine_ls_R_factor_gt 0.0687
_refine_ls_shift/su_max 0.000
_refine_ls_shift/su_mean 0.000
_refine_ls_structure_factor_coef Fsqd
_refine_ls_weighting_details 'w=1/[\s^2^(Fo^2^)+(0.0994P)^2^] where P=(Fo^2^+2Fc^2^)/3'
_refine_ls_weighting_scheme calc
_refine_ls_wR_factor_gt 0.1680
_refine_ls_wR_factor_ref 0.2141
_reflns_Friedel_coverage 0.576
_reflns_Friedel_fraction_full 0.830
_reflns_Friedel_fraction_max 0.637
_reflns_number_gt 3283
_reflns_number_total 6786
_reflns_threshold_expression 'I > 2\s(I)'
_cod_data_source_file c9ce01625b2.cif
_cod_data_source_block sali
_cod_depositor_comments
;Adding full bibliography for 7239704--7239707.cif.

 Adding full bibliography for 7239704--7239707.cif.
;
_cod_database_code 7239704
_shelx_shelxl_version_number 2018/3
_shelx_space_group_comment
;
The symmetry employed for this shelxl refinement is uniquely defined
by the following loop, which should always be used as a source of
symmetry information in preference to the above space-group names.
They are only intended as comments.
;
_shelx_estimated_absorpt_t_min 0.956
_shelx_estimated_absorpt_t_max 0.991

loop_
_space_group_symop_operation_xyz
'x, y, z'
'-x, -y, z'
'-x+1/2, y+1/2, -z'
'x+1/2, -y+1/2, -z'

loop_
_atom_site_label
_atom_site_type_symbol
_atom_site_fract_x
_atom_site_fract_y
_atom_site_fract_z
_atom_site_U_iso_or_equiv
_atom_site_adp_type
_atom_site_occupancy
_atom_site_site_symmetry_order
_atom_site_calc_flag
_atom_site_refinement_flags_posn
_atom_site_refinement_flags_adp
_atom_site_refinement_flags_occupancy
_atom_site_disorder_assembly
_atom_site_disorder_group
O1 O 0.22627(13) 0.6248(4) 0.1381(4) 0.0775(12) Uani 1 1 d . . . . .
O43 O 0.28955(12) 0.9004(4) 0.0713(4) 0.0681(10) Uani 1 1 d . . . . .
O21 O 0.23293(14) 0.1593(4) 0.3857(4) 0.0776(12) Uani 1 1 d . . . . .
O41 O 0.30763(13) 1.0553(5) 0.2102(4) 0.0830(12) Uani 1 1 d . . . . .
N7 N 0.20818(15) 0.9647(4) -0.0213(4) 0.0648(12) Uani 1 1 d . . . . .
H7A H 0.195972 1.043764 0.001660 0.097 Uiso 1 1 calc R U . . .
H7B H 0.214267 0.968252 -0.100037 0.097 Uiso 1 1 calc R U . . .
H7C H 0.232641 0.951365 0.020347 0.097 Uiso 1 1 calc R U . . .
O3 O 0.25479(17) 0.7023(4) 0.3089(4) 0.0856(14) Uani 1 1 d . . . . .
H3 H 0.270529 0.634680 0.300246 0.128 Uiso 1 1 calc R U . . .
O50 O 0.34437(14) 0.7310(4) -0.0074(4) 0.0755(11) Uani 1 1 d . . . . .
H50 H 0.322689 0.779180 -0.017069 0.113 Uiso 1 1 calc R U . . .
O23 O 0.24043(13) 0.1991(5) 0.1904(3) 0.0736(12) Uani 1 1 d . . . . .
H23 H 0.264787 0.167018 0.201885 0.110 Uiso 1 1 calc R U . . .
N27 N 0.22425(14) 0.4283(5) 0.5276(4) 0.0663(12) Uani 1 1 d . . . . .
H27A H 0.224638 0.350925 0.570973 0.099 Uiso 1 1 calc R U . . .
H27B H 0.233076 0.498461 0.573502 0.099 Uiso 1 1 calc R U . . .
H27C H 0.242003 0.419546 0.464372 0.099 Uiso 1 1 calc R U . . .
O51 O 0.31438(17) 0.5295(5) 0.2667(4) 0.0994(15) Uani 1 1 d . . . . .
C2 C 0.22744(18) 0.7099(5) 0.2182(5) 0.0588(13) Uani 1 1 d . . . . .
O53 O 0.30363(16) 0.3979(5) 0.4222(5) 0.1067(17) Uani 1 1 d . . . . .
O60 O 0.3643(2) 0.2519(6) 0.5057(6) 0.1219(19) Uani 1 1 d . . . . .
H60 H 0.338678 0.264926 0.488581 0.183 Uiso 1 1 calc R U . . .
C25 C 0.16056(16) 0.3353(5) 0.4123(5) 0.0558(13) Uani 1 1 d . . . . .
H25 H 0.163487 0.250287 0.459590 0.067 Uiso 1 1 calc R U . . .
C4 C 0.19864(19) 0.8345(5) 0.2253(5) 0.0585(14) Uani 1 1 d . . . . .
H4A H 0.216782 0.915922 0.217453 0.070 Uiso 1 1 calc R U . . .
H4B H 0.185606 0.837020 0.305322 0.070 Uiso 1 1 calc R U . . .
C49 C 0.37379(17) 0.8001(5) 0.0604(5) 0.0543(12) Uani 1 1 d . . . . .
C22 C 0.22107(17) 0.2178(5) 0.2941(5) 0.0523(12) Uani 1 1 d . . . . .
C42 C 0.31654(16) 0.9579(6) 0.1397(5) 0.0547(12) Uani 1 1 d . . . . .
C44 C 0.36243(17) 0.9079(5) 0.1341(5) 0.0534(12) Uani 1 1 d . . . . .
C6 C 0.17755(17) 0.8488(5) 0.0023(5) 0.0599(13) Uani 1 1 d . . . . .
H6A H 0.191831 0.762440 -0.017378 0.072 Uiso 1 1 calc R U . . .
H6B H 0.152448 0.858256 -0.050351 0.072 Uiso 1 1 calc R U . . .
C24 C 0.18392(19) 0.3165(6) 0.2919(5) 0.0641(14) Uani 1 1 d . . . . .
H24A H 0.162944 0.285000 0.232348 0.077 Uiso 1 1 calc R U . . .
H24B H 0.194642 0.405657 0.265392 0.077 Uiso 1 1 calc R U . . .
C52 C 0.3277(2) 0.4444(6) 0.3409(5) 0.0643(14) Uani 1 1 d . . . . .
C54 C 0.37349(17) 0.4003(5) 0.3387(5) 0.0569(13) Uani 1 1 d . . . . .
C45 C 0.39480(19) 0.9742(7) 0.2019(6) 0.0766(17) Uani 1 1 d . . . . .
H45 H 0.387558 1.048373 0.251477 0.092 Uiso 1 1 calc R U . . .
C26 C 0.17989(18) 0.4548(5) 0.4848(6) 0.0684(15) Uani 1 1 d . . . . .
H26A H 0.180034 0.536874 0.434621 0.082 Uiso 1 1 calc R U . . .
H26B H 0.161340 0.472967 0.554123 0.082 Uiso 1 1 calc R U . . .
C11 C 0.0570(2) 0.6176(7) 0.1144(8) 0.107(3) Uani 1 1 d . . . . .
H11A H 0.073157 0.534969 0.097746 0.161 Uiso 1 1 calc R U . . .
H11B H 0.031661 0.620755 0.063520 0.161 Uiso 1 1 calc R U . . .
H11C H 0.048164 0.617962 0.197841 0.161 Uiso 1 1 calc R U . . .
C48 C 0.4174(2) 0.7555(7) 0.0534(6) 0.0791(17) Uani 1 1 d . . . . .
H48 H 0.425227 0.682820 0.002919 0.095 Uiso 1 1 calc R U . . .
C28 C 0.11226(19) 0.3654(7) 0.3937(7) 0.0843(19) Uani 1 1 d . . . . .
H28A H 0.100702 0.401534 0.469062 0.101 Uiso 1 1 calc R U . . .
H28B H 0.109692 0.437881 0.333532 0.101 Uiso 1 1 calc R U . . .
C59 C 0.3895(2) 0.3054(6) 0.4194(6) 0.0704(15) Uani 1 1 d . . . . .
C5 C 0.16229(17) 0.8439(5) 0.1321(5) 0.0571(13) Uani 1 1 d . . . . .
H5 H 0.147275 0.931400 0.147307 0.068 Uiso 1 1 calc R U . . .
C47 C 0.4484(2) 0.8229(9) 0.1236(8) 0.099(2) Uani 1 1 d . . . . .
H47 H 0.477234 0.793896 0.121256 0.119 Uiso 1 1 calc R U . . .
C46 C 0.4370(2) 0.9302(9) 0.1955(8) 0.105(2) Uani 1 1 d . . . . .
H46 H 0.458214 0.974664 0.241093 0.126 Uiso 1 1 calc R U . . .
C55 C 0.4016(2) 0.4539(8) 0.2532(6) 0.090(2) Uani 1 1 d . . . . .
H55 H 0.391248 0.517123 0.196752 0.108 Uiso 1 1 calc R U . . .
C58 C 0.4329(3) 0.2679(8) 0.4171(8) 0.102(2) Uani 1 1 d . . . . .
H58 H 0.443548 0.204654 0.473139 0.122 Uiso 1 1 calc R U . . .
C8 C 0.12837(17) 0.7294(6) 0.1522(6) 0.0731(16) Uani 1 1 d . . . . .
H8A H 0.141314 0.642636 0.127224 0.088 Uiso 1 1 calc R U . . .
H8B H 0.122800 0.722995 0.238433 0.088 Uiso 1 1 calc R U . . .
C56 C 0.4444(3) 0.4152(12) 0.2504(8) 0.136(4) Uani 1 1 d . . . . .
H56 H 0.463033 0.451451 0.192072 0.164 Uiso 1 1 calc R U . . .
C9 C 0.0855(2) 0.7433(7) 0.0893(8) 0.094(2) Uani 1 1 d . . . . .
H9 H 0.091364 0.745085 0.002070 0.113 Uiso 1 1 calc R U . . .
C57 C 0.4598(3) 0.3229(11) 0.3338(9) 0.127(3) Uani 1 1 d . . . . .
H57 H 0.489052 0.297987 0.332968 0.152 Uiso 1 1 calc R U . . .
C29 C 0.0847(3) 0.2503(11) 0.3558(11) 0.141(4) Uani 1 1 d . . . . .
H29 H 0.088890 0.205576 0.277046 0.169 Uiso 1 1 calc R U . A 1
C10 C 0.0608(3) 0.8712(9) 0.1196(13) 0.157(5) Uani 1 1 d . . . . .
H10A H 0.057998 0.879099 0.205873 0.235 Uiso 1 1 calc R U . . .
H10B H 0.032318 0.866659 0.083659 0.235 Uiso 1 1 calc R U . . .
H10C H 0.076014 0.950130 0.088577 0.235 Uiso 1 1 calc R U . . .
C30 C 0.0778(7) 0.159(2) 0.479(2) 0.143(7) Uiso 0.5 1 d . . P B 1
H30A H 0.098550 0.085163 0.480384 0.186 Uiso 0.5 1 calc R U P B 1
H30B H 0.048833 0.121936 0.479771 0.186 Uiso 0.5 1 calc R U P B 1
H30C H 0.081945 0.217043 0.548399 0.186 Uiso 0.5 1 calc R U P B 1
C30A C 0.0915(6) 0.1078(16) 0.4067(17) 0.111(5) Uiso 0.5 1 d . . P B 2
H30D H 0.115537 0.064538 0.366366 0.144 Uiso 0.5 1 calc R U P B 2
H30E H 0.065612 0.053854 0.394531 0.144 Uiso 0.5 1 calc R U P B 2
H30F H 0.097528 0.114236 0.491842 0.144 Uiso 0.5 1 calc R U P B 2
C31 C 0.0346(7) 0.342(3) 0.391(2) 0.157(8) Uiso 0.5 1 d . . P B 1
H31A H 0.040504 0.412775 0.449017 0.204 Uiso 0.5 1 calc R U P B 1
H31B H 0.013764 0.277995 0.423837 0.204 Uiso 0.5 1 calc R U P B 1
H31C H 0.023094 0.382082 0.318307 0.204 Uiso 0.5 1 calc R U P B 1
C31A C 0.0389(6) 0.2761(18) 0.3226(17) 0.110(5) Uiso 0.5 1 d . . P B 2
H31D H 0.020394 0.251795 0.389314 0.143 Uiso 0.5 1 calc R U P B 2
H31E H 0.031420 0.221208 0.253322 0.143 Uiso 0.5 1 calc R U P B 2
H31F H 0.035164 0.371998 0.303649 0.143 Uiso 0.5 1 calc R U P B 2

loop_
_atom_site_aniso_label
_atom_site_aniso_U_11
_atom_site_aniso_U_22
_atom_site_aniso_U_33
_atom_site_aniso_U_23
_atom_site_aniso_U_13
_atom_site_aniso_U_12
O1 0.066(3) 0.075(2) 0.092(3) -0.027(2) -0.011(2) 0.015(2)
O43 0.0430(19) 0.086(2) 0.075(2) 0.004(2) -0.006(2) -0.0072(19)
O21 0.085(3) 0.085(2) 0.062(2) 0.008(2) 0.007(2) 0.036(2)
O41 0.062(3) 0.106(3) 0.081(3) -0.020(3) 0.005(2) 0.025(2)
N7 0.053(3) 0.081(3) 0.061(3) 0.010(2) 0.005(2) 0.000(2)
O3 0.111(4) 0.087(3) 0.059(2) -0.006(2) -0.015(3) 0.028(3)
O50 0.081(3) 0.070(2) 0.075(2) -0.013(2) -0.009(3) 0.002(2)
O23 0.066(3) 0.097(3) 0.058(2) 0.004(2) 0.007(2) 0.021(2)
N27 0.058(3) 0.072(3) 0.069(3) -0.012(2) -0.011(2) -0.009(2)
O51 0.095(4) 0.126(4) 0.077(3) -0.002(3) -0.020(3) 0.040(3)
C2 0.059(3) 0.061(3) 0.057(3) -0.002(3) 0.006(3) -0.002(3)
O53 0.080(3) 0.123(4) 0.118(4) 0.009(4) 0.031(3) 0.008(3)
O60 0.134(5) 0.104(3) 0.128(4) 0.044(3) 0.016(4) -0.008(4)
C25 0.042(3) 0.062(3) 0.063(3) 0.006(3) 0.001(3) 0.004(2)
C4 0.068(3) 0.057(3) 0.050(3) -0.009(2) 0.010(3) 0.001(3)
C49 0.054(3) 0.060(3) 0.049(3) 0.010(2) 0.006(3) 0.005(2)
C22 0.053(3) 0.054(3) 0.050(3) -0.002(2) -0.001(3) -0.005(2)
C42 0.042(3) 0.066(3) 0.056(3) 0.009(3) 0.001(3) 0.001(3)
C44 0.043(3) 0.064(3) 0.053(3) 0.006(3) 0.004(2) 0.005(2)
C6 0.050(3) 0.065(3) 0.065(3) -0.003(3) -0.006(3) -0.007(3)
C24 0.065(3) 0.070(3) 0.058(3) 0.002(3) -0.008(3) 0.017(3)
C52 0.063(3) 0.081(4) 0.049(3) -0.010(3) 0.000(3) 0.006(3)
C54 0.050(3) 0.067(3) 0.054(3) -0.002(3) -0.010(3) -0.007(3)
C45 0.048(3) 0.104(4) 0.078(4) -0.014(4) -0.005(3) 0.000(3)
C26 0.054(3) 0.069(3) 0.082(4) -0.004(3) -0.004(3) 0.013(3)
C11 0.064(4) 0.116(5) 0.142(7) 0.010(5) -0.004(5) -0.031(4)
C48 0.069(4) 0.086(4) 0.083(4) 0.007(4) 0.016(3) 0.023(3)
C28 0.047(3) 0.091(4) 0.115(5) 0.009(4) -0.009(4) 0.011(3)
C59 0.085(4) 0.065(3) 0.062(3) -0.005(3) 0.002(3) 0.000(3)
C5 0.052(3) 0.051(3) 0.069(3) -0.002(3) 0.010(3) -0.005(2)
C47 0.047(3) 0.144(6) 0.106(6) 0.002(5) 0.004(4) 0.018(4)
C46 0.047(3) 0.147(6) 0.121(6) -0.021(5) -0.012(4) 0.000(4)
C55 0.065(4) 0.126(5) 0.080(4) 0.014(4) -0.001(3) -0.010(4)
C58 0.091(5) 0.118(5) 0.096(5) -0.004(5) -0.020(4) 0.036(5)
C8 0.054(3) 0.069(3) 0.096(4) 0.000(3) 0.008(3) -0.007(3)
C56 0.065(5) 0.226(11) 0.119(7) 0.027(7) 0.015(5) -0.010(6)
C9 0.062(4) 0.109(4) 0.111(5) 0.006(5) -0.011(4) -0.012(4)
C57 0.068(5) 0.200(10) 0.114(7) -0.010(6) -0.009(5) 0.026(6)
C29 0.070(5) 0.169(8) 0.183(9) 0.039(8) -0.047(6) -0.016(6)
C10 0.068(5) 0.116(5) 0.287(15) 0.048(8) 0.016(7) 0.006(5)

loop_
_atom_type_symbol
_atom_type_description
_atom_type_scat_dispersion_real
_atom_type_scat_dispersion_imag
_atom_type_scat_source
C C 0.0033 0.0016 'International Tables Vol C Tables 4.2.6.8 and 6.1.1.4'
H H 0.0000 0.0000 'International Tables Vol C Tables 4.2.6.8 and 6.1.1.4'
N N 0.0061 0.0033 'International Tables Vol C Tables 4.2.6.8 and 6.1.1.4'
O O 0.0106 0.0060 'International Tables Vol C Tables 4.2.6.8 and 6.1.1.4'

loop_
_geom_angle_atom_site_label_1
_geom_angle_atom_site_label_2
_geom_angle_atom_site_label_3
_geom_angle
O1 C2 O3 122.7(5)
O1 C2 C4 124.8(5)
O3 C2 C4 112.6(5)
C24 C25 C28 111.4(5)
C24 C25 C26 111.5(5)
C28 C25 C26 107.7(5)
C2 C4 C5 116.5(4)
O50 C49 C44 122.5(5)
O50 C49 C48 116.9(5)
C44 C49 C48 120.6(6)
O21 C22 O23 122.0(5)
O21 C22 C24 122.8(5)
O23 C22 C24 115.1(5)
O43 C42 O41 124.4(5)
O43 C42 C44 117.1(5)
O41 C42 C44 118.4(5)
C49 C44 C45 119.1(5)
C49 C44 C42 120.9(5)
C45 C44 C42 120.0(5)
N7 C6 C5 112.8(4)
C22 C24 C25 115.1(5)
O51 C52 O53 121.6(6)
O51 C52 C54 120.1(6)
O53 C52 C54 118.3(6)
C59 C54 C55 118.2(6)
C59 C54 C52 121.8(6)
C55 C54 C52 120.0(6)
C46 C45 C44 120.1(6)
N27 C26 C25 113.5(4)
C47 C48 C49 118.4(6)
C29 C28 C25 117.1(6)
O60 C59 C54 121.1(6)
O60 C59 C58 118.1(7)
C54 C59 C58 120.7(7)
C6 C5 C4 114.6(4)
C6 C5 C8 111.7(5)
C4 C5 C8 110.9(5)
C46 C47 C48 120.7(6)
C47 C46 C45 121.1(7)
C56 C55 C54 120.9(7)
C57 C58 C59 120.0(8)
C9 C8 C5 117.7(5)
C57 C56 C55 119.7(8)
C10 C9 C8 114.8(7)
C10 C9 C11 109.2(6)
C8 C9 C11 110.5(6)
C58 C57 C56 120.5(8)
C28 C29 C31A 119.6(11)
C28 C29 C30A 120.9(9)
C31A C29 C30A 112.3(12)
C28 C29 C30 104.4(10)
C28 C29 C31 93.3(10)
C30 C29 C31 88.6(12)

loop_
_geom_bond_atom_site_label_1
_geom_bond_atom_site_label_2
_geom_bond_distance
O1 C2 1.210(6)
O43 C42 1.252(6)
O21 C22 1.216(6)
O41 C42 1.254(6)
N7 C6 1.488(6)
O3 C2 1.310(7)
O50 C49 1.351(6)
O23 C22 1.302(6)
N27 C26 1.464(7)
O51 C52 1.233(7)
C2 C4 1.498(7)
O53 C52 1.248(7)
O60 C59 1.332(8)
C25 C24 1.521(7)
C25 C28 1.525(7)
C25 C26 1.528(7)
C4 C5 1.521(7)
C49 C44 1.370(7)
C49 C48 1.408(7)
C22 C24 1.489(7)
C42 C44 1.491(7)
C44 C45 1.401(8)
C6 C5 1.508(8)
C52 C54 1.469(8)
C54 C59 1.372(8)
C54 C55 1.380(8)
C45 C46 1.365(8)
C11 C9 1.526(9)
C48 C47 1.391(10)
C28 C29 1.462(11)
C59 C58 1.381(9)
C5 C8 1.538(7)
C47 C46 1.354(10)
C55 C56 1.369(11)
C58 C57 1.346(11)
C8 C9 1.493(8)
C56 C57 1.367(12)
C9 C10 1.493(11)
C29 C31A 1.474(17)
C29 C30A 1.505(17)
C29 C30 1.63(2)
C29 C31 1.82(2)

loop_
_geom_hbond_atom_site_label_D
_geom_hbond_atom_site_label_H
_geom_hbond_atom_site_label_A
_geom_hbond_distance_DH
_geom_hbond_distance_HA
_geom_hbond_distance_DA
_geom_hbond_angle_DHA
_geom_hbond_site_symmetry_A
_geom_hbond_publ_flag
N7 H7A O50 0.89 2.20 3.060(6) 163.0 3 yes
N7 H7B O1 0.89 2.41 2.850(6) 110.7 3 yes
N7 H7B O51 0.89 2.12 2.867(6) 140.4 3 yes
N7 H7C O43 0.89 1.90 2.770(6) 165.1 . yes
O3 H3 O51 0.82 1.73 2.524(6) 162.8 . yes
O50 H50 O43 0.82 1.84 2.507(5) 138.2 . yes
O23 H23 O41 0.82 1.71 2.500(5) 162.3 1_545 yes
N27 H27A O3 0.89 2.06 2.910(6) 160.2 3_546 yes
N27 H27B O21 0.89 1.93 2.767(6) 156.1 3_556 yes
N27 H27C O53 0.89 1.96 2.717(7) 142.0 . yes
O60 H60 O53 0.82 1.83 2.515(7) 139.9 . yes
C6 H6A O1 0.97 2.42 3.033(7) 121.0 . yes
C24 H24A O50 0.97 2.55 3.364(7) 141.6 3_545 yes
C26 H26A O60 0.97 2.58 3.186(8) 121.0 3_556 yes

loop_
_geom_torsion_atom_site_label_1
_geom_torsion_atom_site_label_2
_geom_torsion_atom_site_label_3
_geom_torsion_atom_site_label_4
_geom_torsion
O1 C2 C4 C5 7.2(8)
O3 C2 C4 C5 -173.2(5)
O50 C49 C44 C45 179.8(5)
C48 C49 C44 C45 0.4(8)
O50 C49 C44 C42 -2.1(7)
C48 C49 C44 C42 178.5(5)
O43 C42 C44 C49 -2.5(7)
O41 C42 C44 C49 178.7(5)
O43 C42 C44 C45 175.5(5)
O41 C42 C44 C45 -3.3(8)
O21 C22 C24 C25 -2.2(8)
O23 C22 C24 C25 178.4(5)
C28 C25 C24 C22 -148.0(5)
C26 C25 C24 C22 91.7(6)
O51 C52 C54 C59 -179.7(5)
O53 C52 C54 C59 3.1(8)
O51 C52 C54 C55 -0.2(8)
O53 C52 C54 C55 -177.3(6)
C49 C44 C45 C46 -0.8(10)
C42 C44 C45 C46 -178.9(6)
C24 C25 C26 N27 -67.7(6)
C28 C25 C26 N27 169.9(5)
O50 C49 C48 C47 -178.9(6)
C44 C49 C48 C47 0.5(9)
C24 C25 C28 C29 73.6(8)
C26 C25 C28 C29 -164.0(7)
C55 C54 C59 O60 178.6(6)
C52 C54 C59 O60 -1.8(9)
C55 C54 C59 C58 1.9(9)
C52 C54 C59 C58 -178.6(6)
N7 C6 C5 C4 -56.6(6)
N7 C6 C5 C8 176.2(4)
C2 C4 C5 C6 -61.1(6)
C2 C4 C5 C8 66.6(6)
C49 C48 C47 C46 -1.1(11)
C48 C47 C46 C45 0.7(13)
C44 C45 C46 C47 0.3(12)
C59 C54 C55 C56 -1.1(10)
C52 C54 C55 C56 179.3(7)
O60 C59 C58 C57 -177.9(8)
C54 C59 C58 C57 -1.1(11)
C6 C5 C8 C9 -65.4(7)
C4 C5 C8 C9 165.4(6)
C54 C55 C56 C57 -0.4(14)
C5 C8 C9 C10 -58.7(9)
C5 C8 C9 C11 177.2(6)
C59 C58 C57 C56 -0.5(14)
C55 C56 C57 C58 1.3(15)
C25 C28 C29 C31A -172.9(10)
C25 C28 C29 C30A 39.0(15)
C25 C28 C29 C30 76.4(12)
C25 C28 C29 C31 165.8(10)
